data_4325960
loop_
_publ_author_name
'Michael Nippe'
'Eckhard Bill'
'John F. Berry'

_publ_contact_author_address
;Department of Chemistry
University of Wisconsin-Madison
1101 University Ave
Madison, WI  53706
USA
;
_publ_contact_author_email berry@chem.wisc.edu
_publ_contact_author_name 'John F. Berry'
_publ_contact_author_phone 809-608-262-7534
_publ_section_title
;
 Group 6 Complexes with Iron and Zinc Heterometals: Understanding the
 Structural, Spectroscopic, and Electrochemical Properties of a Complete
 Series of M M...M' Compounds
;
_journal_name_full 'Inorganic Chemistry'
_journal_page_first 7650
_journal_page_last 7661
_journal_paper_doi 10.1021/ic2011315
_journal_volume 50
_journal_year 2011
_chemical_formula_moiety 'C40 H32 Cl2 Cr Mo2 N12, 2(C H2 Cl2) '
_chemical_formula_sum 'C42 H36 Cl6 Fe Mo2 N12'
_chemical_formula_weight 1169.26
_chemical_name_systematic
; 
 ? 
;
_space_group_IT_number 15
_symmetry_cell_setting monoclinic
_symmetry_space_group_name_Hall '-C 2yc'
_symmetry_space_group_name_H-M 'C 1 2/c 1'
_atom_sites_solution_hydrogens geom
_atom_sites_solution_primary direct
_atom_sites_solution_secondary difmap
_audit_creation_method SHELXL-97
_cell_angle_alpha 90.00
_cell_angle_beta 112.3450(10)
_cell_angle_gamma 90.00
_cell_formula_units_Z 4
_cell_length_a 18.990(2)
_cell_length_b 16.1333(17)
_cell_length_c 15.8462(17)
_cell_measurement_reflns_used 9351
_cell_measurement_temperature 100(2)
_cell_measurement_theta_max 28.3060
_cell_measurement_theta_min 2.3230
_cell_volume 4490.3(8)
_computing_cell_refinement 'SAINT Ver. 6.22  (Bruker-AXS, 2003)'
_computing_data_collection 'SMART Ver. 5.622 (Bruker-AXS, 2003)'
_computing_data_reduction 'SAINT Ver. 6.22'
_computing_molecular_graphics 'SHELXTL Ver. 6.14'
_computing_publication_material 'SHELXTL Ver. 6.14'
_computing_structure_refinement 'SHELXL-97 (Sheldrick, 1997)'
_computing_structure_solution 'SHELXS-97 (Sheldrick, 1990)'
_diffrn_ambient_temperature 100(2)
_diffrn_measured_fraction_theta_full 0.998
_diffrn_measured_fraction_theta_max 0.998
_diffrn_measurement_device_type 'Bruker CCD-1000 area detector'
_diffrn_measurement_method '0.30\% \w scans'
_diffrn_radiation_monochromator graphite
_diffrn_radiation_source 'fine-focus sealed tube'
_diffrn_radiation_type MoK\a
_diffrn_radiation_wavelength 0.71073
_diffrn_reflns_av_R_equivalents 0.0485
_diffrn_reflns_av_sigmaI/netI 0.0317
_diffrn_reflns_limit_h_max 25
_diffrn_reflns_limit_h_min -25
_diffrn_reflns_limit_k_max 21
_diffrn_reflns_limit_k_min -21
_diffrn_reflns_limit_l_max 21
_diffrn_reflns_limit_l_min -21
_diffrn_reflns_number 36877
_diffrn_reflns_theta_full 28.34
_diffrn_reflns_theta_max 28.34
_diffrn_reflns_theta_min 1.71
_exptl_absorpt_coefficient_mu 1.274
_exptl_absorpt_correction_T_max 0.8378
_exptl_absorpt_correction_T_min 0.7634
_exptl_absorpt_correction_type multi-scan
_exptl_crystal_colour brown
_exptl_crystal_density_diffrn 1.730
_exptl_crystal_description block
_exptl_crystal_F_000 2336
_exptl_crystal_size_max 0.22
_exptl_crystal_size_mid 0.17
_exptl_crystal_size_min 0.14
_refine_diff_density_max 1.322
_refine_diff_density_min -0.692
_refine_diff_density_rms 0.122
_refine_ls_extinction_method none
_refine_ls_goodness_of_fit_ref 1.053
_refine_ls_hydrogen_treatment undef
_refine_ls_matrix_type full
_refine_ls_number_parameters 287
_refine_ls_number_reflns 5605
_refine_ls_number_restraints 0
_refine_ls_restrained_S_all 1.053
_refine_ls_R_factor_all 0.0505
_refine_ls_R_factor_gt 0.0344
_refine_ls_shift/su_max 0.003
_refine_ls_shift/su_mean 0.000
_refine_ls_structure_factor_coef Fsqd
_refine_ls_weighting_details 'calc w=1/[\s^2^(Fo^2^)+(0.0475P)^2^+11.5292P] where P=(Fo^2^+2Fc^2^)/3'
_refine_ls_weighting_scheme calc
_refine_ls_wR_factor_gt 0.0825
_refine_ls_wR_factor_ref 0.0943
_reflns_number_gt 4474
_reflns_number_total 5605
_reflns_threshold_expression >2sigma(I)
_cod_data_source_file ic2011315_si_002_1.cif
_cod_data_source_block berry64
_cod_original_sg_symbol_H-M 'C 2/c'
_cod_database_code 4325960

loop_
_symmetry_equiv_pos_as_xyz
'x, y, z'
'-x, y, -z+1/2'
'x+1/2, y+1/2, z'
'-x+1/2, y+1/2, -z+1/2'
'-x, -y, -z'
'x, -y, z-1/2'
'-x+1/2, -y+1/2, -z'
'x+1/2, -y+1/2, z-1/2'

loop_
_atom_site_label
_atom_site_type_symbol
_atom_site_fract_x
_atom_site_fract_y
_atom_site_fract_z
_atom_site_U_iso_or_equiv
_atom_site_adp_type
_atom_site_occupancy
_atom_site_symmetry_multiplicity
_atom_site_calc_flag
_atom_site_refinement_flags
Fe1 Fe 0.5000 1.43711(3) 0.2500 0.01373(12) Uani 1 2 d S
Mo1 Mo 0.5000 1.135488(18) 0.2500 0.01049(8) Uani 1 2 d S
Mo2 Mo 0.5000 1.265914(19) 0.2500 0.01016(8) Uani 1 2 d S
Cl1S Cl 0.61564(5) 0.85690(5) 0.50113(6) 0.0361(2) Uani 1 1 d .
Cl2S Cl 0.65833(6) 0.76601(8) 0.36828(9) 0.0599(3) Uani 1 1 d .
Cl1 Cl 0.5000 1.58194(6) 0.2500 0.0230(2) Uani 1 2 d S
Cl2 Cl 0.5000 0.96521(6) 0.2500 0.01726(19) Uani 1 2 d S
N1 N 0.56747(12) 1.41108(14) 0.16729(15) 0.0143(4) Uani 1 1 d .
N2 N 0.59943(13) 1.27558(13) 0.21878(15) 0.0129(4) Uani 1 1 d .
N3 N 0.61414(12) 1.13430(13) 0.24417(15) 0.0122(4) Uani 1 1 d .
N4 N 0.60560(12) 1.40973(13) 0.36436(15) 0.0130(4) Uani 1 1 d .
N5 N 0.56880(13) 1.27853(13) 0.39097(15) 0.0133(4) Uani 1 1 d .
N6 N 0.55167(12) 1.13741(13) 0.40159(15) 0.0125(4) Uani 1 1 d .
C1S C 0.58341(19) 0.7956(2) 0.4010(2) 0.0276(7) Uani 1 1 d .
H1SA H 0.5581 0.7454 0.4117 0.033 Uiso 1 1 calc R
H1SB H 0.5454 0.8274 0.3508 0.033 Uiso 1 1 calc R
C10 C 0.56865(16) 1.47449(17) 0.11164(19) 0.0174(5) Uani 1 1 d .
H10A H 0.5405 1.5230 0.1122 0.021 Uiso 1 1 calc R
C11 C 0.60784(16) 1.47311(18) 0.0547(2) 0.0198(6) Uani 1 1 d .
H11A H 0.6075 1.5195 0.0176 0.024 Uiso 1 1 calc R
C12 C 0.64807(17) 1.40148(18) 0.0529(2) 0.0209(6) Uani 1 1 d .
H12A H 0.6756 1.3980 0.0140 0.025 Uiso 1 1 calc R
C13 C 0.64752(16) 1.33590(17) 0.10791(19) 0.0177(5) Uani 1 1 d .
H13A H 0.6745 1.2866 0.1066 0.021 Uiso 1 1 calc R
C14 C 0.60723(15) 1.34130(16) 0.16619(17) 0.0132(5) Uani 1 1 d .
C30 C 0.65675(15) 1.06386(17) 0.25662(18) 0.0156(5) Uani 1 1 d .
H30A H 0.6338 1.0125 0.2607 0.019 Uiso 1 1 calc R
C31 C 0.73131(16) 1.06331(18) 0.26354(19) 0.0188(6) Uani 1 1 d .
H31A H 0.7580 1.0126 0.2683 0.023 Uiso 1 1 calc R
C32 C 0.76657(16) 1.13903(18) 0.26335(19) 0.0194(6) Uani 1 1 d .
H32A H 0.8188 1.1410 0.2719 0.023 Uiso 1 1 calc R
C33 C 0.72488(15) 1.21099(17) 0.25061(19) 0.0166(5) Uani 1 1 d .
H33A H 0.7487 1.2630 0.2517 0.020 Uiso 1 1 calc R
C34 C 0.64686(15) 1.20778(16) 0.23592(18) 0.0133(5) Uani 1 1 d .
C40 C 0.65986(16) 1.46849(17) 0.37860(19) 0.0166(5) Uani 1 1 d .
H40A H 0.6480 1.5155 0.3396 0.020 Uiso 1 1 calc R
C41 C 0.73146(15) 1.46373(17) 0.44663(19) 0.0174(6) Uani 1 1 d .
H41A H 0.7684 1.5057 0.4538 0.021 Uiso 1 1 calc R
C42 C 0.74758(15) 1.39558(17) 0.50419(19) 0.0174(5) Uani 1 1 d .
H42A H 0.7959 1.3909 0.5527 0.021 Uiso 1 1 calc R
C43 C 0.69370(15) 1.33472(17) 0.49114(18) 0.0150(5) Uani 1 1 d .
H43A H 0.7045 1.2883 0.5310 0.018 Uiso 1 1 calc R
C44 C 0.62223(15) 1.34152(16) 0.41827(17) 0.0125(5) Uani 1 1 d .
C60 C 0.55755(14) 1.06843(17) 0.45313(18) 0.0142(5) Uani 1 1 d .
H60A H 0.5446 1.0165 0.4228 0.017 Uiso 1 1 calc R
C61 C 0.58118(15) 1.06949(17) 0.54671(18) 0.0162(5) Uani 1 1 d .
H61A H 0.5863 1.0194 0.5800 0.019 Uiso 1 1 calc R
C62 C 0.59743(16) 1.14578(18) 0.59173(19) 0.0184(6) Uani 1 1 d .
H62A H 0.6115 1.1487 0.6559 0.022 Uiso 1 1 calc R
C63 C 0.59279(16) 1.21655(17) 0.54161(18) 0.0155(5) Uani 1 1 d .
H63A H 0.6031 1.2690 0.5711 0.019 Uiso 1 1 calc R
C64 C 0.57275(15) 1.21145(16) 0.44639(18) 0.0135(5) Uani 1 1 d .

loop_
_atom_site_aniso_label
_atom_site_aniso_U_11
_atom_site_aniso_U_22
_atom_site_aniso_U_33
_atom_site_aniso_U_23
_atom_site_aniso_U_13
_atom_site_aniso_U_12
Fe1 0.0122(3) 0.0148(3) 0.0149(3) 0.000 0.0060(2) 0.000
Mo1 0.00918(15) 0.01190(15) 0.01006(15) 0.000 0.00326(11) 0.000
Mo2 0.00891(15) 0.01171(16) 0.00998(15) 0.000 0.00373(11) 0.000
Cl1S 0.0404(5) 0.0236(4) 0.0387(5) 0.0032(3) 0.0089(4) 0.0055(3)
Cl2S 0.0376(6) 0.0857(9) 0.0716(8) -0.0094(6) 0.0377(6) 0.0031(5)
Cl1 0.0268(5) 0.0132(4) 0.0318(5) 0.000 0.0142(4) 0.000
Cl2 0.0191(5) 0.0140(4) 0.0175(4) 0.000 0.0057(4) 0.000
N1 0.0118(10) 0.0152(11) 0.0152(11) 0.0004(8) 0.0042(9) -0.0013(8)
N2 0.0109(11) 0.0159(10) 0.0135(11) -0.0003(8) 0.0067(9) -0.0006(8)
N3 0.0115(10) 0.0136(10) 0.0105(10) 0.0002(8) 0.0031(8) -0.0004(8)
N4 0.0131(11) 0.0135(10) 0.0143(10) -0.0014(8) 0.0073(9) 0.0011(8)
N5 0.0113(11) 0.0149(10) 0.0130(11) -0.0011(8) 0.0039(9) -0.0015(8)
N6 0.0085(10) 0.0155(11) 0.0142(11) 0.0011(8) 0.0053(9) 0.0014(8)
C1S 0.0222(16) 0.0318(17) 0.0305(17) 0.0045(13) 0.0120(14) 0.0028(13)
C10 0.0163(13) 0.0162(13) 0.0193(14) 0.0016(10) 0.0063(11) 0.0000(10)
C11 0.0214(14) 0.0181(14) 0.0212(14) 0.0049(11) 0.0096(12) -0.0009(11)
C12 0.0214(14) 0.0236(14) 0.0225(15) 0.0009(12) 0.0139(12) -0.0010(11)
C13 0.0185(14) 0.0184(13) 0.0193(14) -0.0008(11) 0.0104(11) 0.0001(11)
C14 0.0108(12) 0.0152(12) 0.0124(12) -0.0011(9) 0.0029(10) -0.0030(9)
C30 0.0161(13) 0.0169(13) 0.0135(13) -0.0025(10) 0.0053(10) 0.0005(10)
C31 0.0161(13) 0.0208(14) 0.0186(14) -0.0008(11) 0.0057(11) 0.0056(11)
C32 0.0118(13) 0.0286(15) 0.0167(14) -0.0011(11) 0.0042(11) 0.0024(11)
C33 0.0099(12) 0.0218(14) 0.0171(13) -0.0009(10) 0.0041(10) -0.0020(10)
C34 0.0116(12) 0.0175(13) 0.0106(12) -0.0016(9) 0.0038(10) 0.0007(9)
C40 0.0178(13) 0.0159(13) 0.0189(13) -0.0038(10) 0.0101(11) -0.0014(10)
C41 0.0122(13) 0.0200(13) 0.0243(15) -0.0072(11) 0.0116(11) -0.0050(10)
C42 0.0101(12) 0.0220(14) 0.0193(14) -0.0065(11) 0.0047(10) 0.0002(10)
C43 0.0140(13) 0.0170(12) 0.0148(12) -0.0017(10) 0.0062(10) 0.0011(10)
C44 0.0120(12) 0.0138(12) 0.0134(12) -0.0031(9) 0.0066(10) -0.0002(9)
C60 0.0097(12) 0.0174(13) 0.0169(13) 0.0013(10) 0.0064(10) -0.0015(9)
C61 0.0123(13) 0.0200(13) 0.0154(13) 0.0062(10) 0.0044(10) -0.0007(10)
C62 0.0153(13) 0.0281(15) 0.0119(13) 0.0002(11) 0.0053(11) -0.0021(11)
C63 0.0149(13) 0.0200(13) 0.0115(13) -0.0019(10) 0.0048(10) -0.0026(10)
C64 0.0091(12) 0.0174(13) 0.0144(13) 0.0002(9) 0.0048(10) 0.0002(9)

loop_
_atom_type_symbol
_atom_type_description
_atom_type_scat_dispersion_real
_atom_type_scat_dispersion_imag
_atom_type_scat_source
C C 0.0033 0.0016 'International Tables Vol C Tables 4.2.6.8 and 6.1.1.4'
H H 0.0000 0.0000 'International Tables Vol C Tables 4.2.6.8 and 6.1.1.4'
N N 0.0061 0.0033 'International Tables Vol C Tables 4.2.6.8 and 6.1.1.4'
Cl Cl 0.1484 0.1585 'International Tables Vol C Tables 4.2.6.8 and 6.1.1.4'
Fe Fe 0.3463 0.8444 'International Tables Vol C Tables 4.2.6.8 and 6.1.1.4'
Mo Mo -1.6832 0.6857 'International Tables Vol C Tables 4.2.6.8 and 6.1.1.4'

loop_
_geom_angle_atom_site_label_1
_geom_angle_atom_site_label_2
_geom_angle_atom_site_label_3
_geom_angle
_geom_angle_site_symmetry_1
_geom_angle_site_symmetry_3
N4 Fe1 N4 156.58(12) 2_655 .
N4 Fe1 N1 84.03(8) 2_655 2_655
N4 Fe1 N1 91.50(8) . 2_655
N4 Fe1 N1 91.50(8) 2_655 .
N4 Fe1 N1 84.03(8) . .
N1 Fe1 N1 157.93(12) 2_655 .
N4 Fe1 Cl1 101.71(6) 2_655 .
N4 Fe1 Cl1 101.71(6) . .
N1 Fe1 Cl1 101.04(6) 2_655 .
N1 Fe1 Cl1 101.04(6) . .
N4 Fe1 Mo2 78.29(6) 2_655 .
N4 Fe1 Mo2 78.29(6) . .
N1 Fe1 Mo2 78.96(6) 2_655 .
N1 Fe1 Mo2 78.96(6) . .
Cl1 Fe1 Mo2 180.0 . .
Mo2 Mo1 N3 90.50(6) . 2_655
Mo2 Mo1 N3 90.50(6) . .
N3 Mo1 N3 179.00(11) 2_655 .
Mo2 Mo1 N6 89.20(6) . 2_655
N3 Mo1 N6 90.48(8) 2_655 2_655
N3 Mo1 N6 89.54(8) . 2_655
Mo2 Mo1 N6 89.20(6) . .
N3 Mo1 N6 89.54(8) 2_655 .
N3 Mo1 N6 90.48(8) . .
N6 Mo1 N6 178.40(11) 2_655 .
Mo2 Mo1 Cl2 180.0 . .
N3 Mo1 Cl2 89.50(6) 2_655 .
N3 Mo1 Cl2 89.50(6) . .
N6 Mo1 Cl2 90.80(6) 2_655 .
N6 Mo1 Cl2 90.80(6) . .
Mo1 Mo2 N5 95.50(6) . .
Mo1 Mo2 N5 95.50(6) . 2_655
N5 Mo2 N5 169.01(12) . 2_655
Mo1 Mo2 N2 94.19(6) . .
N5 Mo2 N2 89.55(9) . .
N5 Mo2 N2 89.65(9) 2_655 .
Mo1 Mo2 N2 94.19(6) . 2_655
N5 Mo2 N2 89.65(9) . 2_655
N5 Mo2 N2 89.55(9) 2_655 2_655
N2 Mo2 N2 171.61(12) . 2_655
Mo1 Mo2 Fe1 180.0 . .
N5 Mo2 Fe1 84.50(6) . .
N5 Mo2 Fe1 84.50(6) 2_655 .
N2 Mo2 Fe1 85.81(6) . .
N2 Mo2 Fe1 85.81(6) 2_655 .
C10 N1 C14 118.0(2) . .
C10 N1 Fe1 113.68(18) . .
C14 N1 Fe1 128.29(18) . .
C34 N2 C14 120.9(2) . .
C34 N2 Mo2 117.83(17) . .
C14 N2 Mo2 120.02(17) . .
C30 N3 C34 118.0(2) . .
C30 N3 Mo1 122.65(18) . .
C34 N3 Mo1 119.09(17) . .
C40 N4 C44 118.9(2) . .
C40 N4 Fe1 113.48(18) . .
C44 N4 Fe1 127.58(18) . .
C64 N5 C44 121.5(2) . .
C64 N5 Mo2 117.21(17) . .
C44 N5 Mo2 118.91(17) . .
C60 N6 C64 117.5(2) . .
C60 N6 Mo1 122.64(18) . .
C64 N6 Mo1 119.62(17) . .
Cl2S C1S Cl1S 111.97(19) . .
Cl2S C1S H1SA 109.2 . .
Cl1S C1S H1SA 109.2 . .
Cl2S C1S H1SB 109.2 . .
Cl1S C1S H1SB 109.2 . .
H1SA C1S H1SB 107.9 . .
N1 C10 C11 124.3(3) . .
N1 C10 H10A 117.9 . .
C11 C10 H10A 117.9 . .
C10 C11 C12 117.8(3) . .
C10 C11 H11A 121.1 . .
C12 C11 H11A 121.1 . .
C13 C12 C11 119.4(3) . .
C13 C12 H12A 120.3 . .
C11 C12 H12A 120.3 . .
C12 C13 C14 120.4(3) . .
C12 C13 H13A 119.8 . .
C14 C13 H13A 119.8 . .
N1 C14 N2 115.9(2) . .
N1 C14 C13 120.2(2) . .
N2 C14 C13 123.6(2) . .
N3 C30 C31 123.5(3) . .
N3 C30 H30A 118.3 . .
C31 C30 H30A 118.3 . .
C30 C31 C32 118.3(3) . .
C30 C31 H31A 120.8 . .
C32 C31 H31A 120.8 . .
C33 C32 C31 119.3(3) . .
C33 C32 H32A 120.3 . .
C31 C32 H32A 120.3 . .
C32 C33 C34 120.2(3) . .
C32 C33 H33A 119.9 . .
C34 C33 H33A 119.9 . .
N3 C34 N2 114.9(2) . .
N3 C34 C33 120.2(2) . .
N2 C34 C33 124.8(2) . .
N4 C40 C41 123.5(3) . .
N4 C40 H40A 118.2 . .
C41 C40 H40A 118.2 . .
C40 C41 C42 117.6(3) . .
C40 C41 H41A 121.2 . .
C42 C41 H41A 121.2 . .
C43 C42 C41 120.1(3) . .
C43 C42 H42A 120.0 . .
C41 C42 H42A 120.0 . .
C42 C43 C44 119.7(3) . .
C42 C43 H43A 120.1 . .
C44 C43 H43A 120.1 . .
N4 C44 N5 115.6(2) . .
N4 C44 C43 120.0(2) . .
N5 C44 C43 124.1(2) . .
N6 C60 C61 123.8(3) . .
N6 C60 H60A 118.1 . .
C61 C60 H60A 118.1 . .
C60 C61 C62 118.6(3) . .
C60 C61 H61A 120.7 . .
C62 C61 H61A 120.7 . .
C63 C62 C61 118.9(3) . .
C63 C62 H62A 120.5 . .
C61 C62 H62A 120.5 . .
C62 C63 C64 120.1(3) . .
C62 C63 H63A 120.0 . .
C64 C63 H63A 120.0 . .
N6 C64 N5 114.9(2) . .
N6 C64 C63 120.8(2) . .
N5 C64 C63 124.3(2) . .

loop_
_geom_bond_atom_site_label_1
_geom_bond_atom_site_label_2
_geom_bond_distance
_geom_bond_site_symmetry_2
Fe1 N4 2.177(2) 2_655
Fe1 N4 2.177(2) .
Fe1 N1 2.194(2) 2_655
Fe1 N1 2.194(2) .
Fe1 Cl1 2.3365(11) .
Fe1 Mo2 2.7620(7) .
Mo1 Mo2 2.1042(5) .
Mo1 N3 2.204(2) 2_655
Mo1 N3 2.204(2) .
Mo1 N6 2.223(2) 2_655
Mo1 N6 2.223(2) .
Mo1 Cl2 2.7471(10) .
Mo2 N5 2.126(2) .
Mo2 N5 2.126(2) 2_655
Mo2 N2 2.132(2) .
Mo2 N2 2.132(2) 2_655
Cl1S C1S 1.769(3) .
Cl2S C1S 1.756(3) .
N1 C10 1.356(3) .
N1 C14 1.359(3) .
N2 C34 1.377(3) .
N2 C14 1.391(3) .
N3 C30 1.365(3) .
N3 C34 1.368(3) .
N4 C40 1.354(3) .
N4 C44 1.355(3) .
N5 C64 1.378(3) .
N5 C44 1.384(3) .
N6 C60 1.360(3) .
N6 C64 1.369(3) .
C1S H1SA 0.9900 .
C1S H1SB 0.9900 .
C10 C11 1.372(4) .
C10 H10A 0.9500 .
C11 C12 1.391(4) .
C11 H11A 0.9500 .
C12 C13 1.374(4) .
C12 H12A 0.9500 .
C13 C14 1.408(4) .
C13 H13A 0.9500 .
C30 C31 1.378(4) .
C30 H30A 0.9500 .
C31 C32 1.394(4) .
C31 H31A 0.9500 .
C32 C33 1.376(4) .
C32 H32A 0.9500 .
C33 C34 1.411(4) .
C33 H33A 0.9500 .
C40 C41 1.379(4) .
C40 H40A 0.9500 .
C41 C42 1.386(4) .
C41 H41A 0.9500 .
C42 C43 1.376(4) .
C42 H42A 0.9500 .
C43 C44 1.413(4) .
C43 H43A 0.9500 .
C60 C61 1.377(4) .
C60 H60A 0.9500 .
C61 C62 1.397(4) .
C61 H61A 0.9500 .
C62 C63 1.374(4) .
C62 H62A 0.9500 .
C63 C64 1.411(4) .
C63 H63A 0.9500 .

loop_
_geom_torsion_atom_site_label_1
_geom_torsion_atom_site_label_2
_geom_torsion_atom_site_label_3
_geom_torsion_atom_site_label_4
_geom_torsion
_geom_torsion_site_symmetry_1
_geom_torsion_site_symmetry_4
N3 Mo1 Mo2 N5 100.26(8) 2_655 .
N3 Mo1 Mo2 N5 -79.74(8) . .
N6 Mo1 Mo2 N5 -169.27(8) 2_655 .
N6 Mo1 Mo2 N5 10.73(8) . .
Cl2 Mo1 Mo2 N5 -78(100) . .
N3 Mo1 Mo2 N5 -79.74(8) 2_655 2_655
N3 Mo1 Mo2 N5 100.26(8) . 2_655
N6 Mo1 Mo2 N5 10.73(8) 2_655 2_655
N6 Mo1 Mo2 N5 -169.27(8) . 2_655
Cl2 Mo1 Mo2 N5 102(100) . 2_655
N3 Mo1 Mo2 N2 -169.79(8) 2_655 .
N3 Mo1 Mo2 N2 10.21(8) . .
N6 Mo1 Mo2 N2 -79.32(8) 2_655 .
N6 Mo1 Mo2 N2 100.68(8) . .
Cl2 Mo1 Mo2 N2 12(100) . .
N3 Mo1 Mo2 N2 10.21(8) 2_655 2_655
N3 Mo1 Mo2 N2 -169.79(8) . 2_655
N6 Mo1 Mo2 N2 100.68(8) 2_655 2_655
N6 Mo1 Mo2 N2 -79.32(8) . 2_655
Cl2 Mo1 Mo2 N2 -168(100) . 2_655
N3 Mo1 Mo2 Fe1 -2(24) 2_655 .
N3 Mo1 Mo2 Fe1 178(25) . .
N6 Mo1 Mo2 Fe1 88(25) 2_655 .
N6 Mo1 Mo2 Fe1 -92(24) . .
Cl2 Mo1 Mo2 Fe1 0(14) . .
N4 Fe1 Mo2 Mo1 -52(14) 2_655 .
N4 Fe1 Mo2 Mo1 128(13) . .
N1 Fe1 Mo2 Mo1 34(13) 2_655 .
N1 Fe1 Mo2 Mo1 -146(14) . .
Cl1 Fe1 Mo2 Mo1 0(14) . .
N4 Fe1 Mo2 N5 -154.33(9) 2_655 .
N4 Fe1 Mo2 N5 25.67(9) . .
N1 Fe1 Mo2 N5 -68.22(9) 2_655 .
N1 Fe1 Mo2 N5 111.78(9) . .
Cl1 Fe1 Mo2 N5 78(25) . .
N4 Fe1 Mo2 N5 25.67(9) 2_655 2_655
N4 Fe1 Mo2 N5 -154.33(9) . 2_655
N1 Fe1 Mo2 N5 111.78(9) 2_655 2_655
N1 Fe1 Mo2 N5 -68.22(9) . 2_655
Cl1 Fe1 Mo2 N5 -102(24) . 2_655
N4 Fe1 Mo2 N2 115.72(8) 2_655 .
N4 Fe1 Mo2 N2 -64.28(8) . .
N1 Fe1 Mo2 N2 -158.16(9) 2_655 .
N1 Fe1 Mo2 N2 21.84(9) . .
Cl1 Fe1 Mo2 N2 -12(24) . .
N4 Fe1 Mo2 N2 -64.28(8) 2_655 2_655
N4 Fe1 Mo2 N2 115.72(8) . 2_655
N1 Fe1 Mo2 N2 21.84(9) 2_655 2_655
N1 Fe1 Mo2 N2 -158.16(9) . 2_655
Cl1 Fe1 Mo2 N2 168(25) . 2_655
N4 Fe1 N1 C10 79.87(19) 2_655 .
N4 Fe1 N1 C10 -123.18(19) . .
N1 Fe1 N1 C10 157.63(19) 2_655 .
Cl1 Fe1 N1 C10 -22.37(19) . .
Mo2 Fe1 N1 C10 157.63(19) . .
N4 Fe1 N1 C14 -100.7(2) 2_655 .
N4 Fe1 N1 C14 56.3(2) . .
N1 Fe1 N1 C14 -22.9(2) 2_655 .
Cl1 Fe1 N1 C14 157.1(2) . .
Mo2 Fe1 N1 C14 -22.9(2) . .
Mo1 Mo2 N2 C34 -20.03(19) . .
N5 Mo2 N2 C34 75.45(19) . .
N5 Mo2 N2 C34 -115.51(19) 2_655 .
N2 Mo2 N2 C34 159.97(19) 2_655 .
Fe1 Mo2 N2 C34 159.97(19) . .
Mo1 Mo2 N2 C14 147.18(18) . .
N5 Mo2 N2 C14 -117.34(19) . .
N5 Mo2 N2 C14 51.70(19) 2_655 .
N2 Mo2 N2 C14 -32.82(18) 2_655 .
Fe1 Mo2 N2 C14 -32.82(18) . .
Mo2 Mo1 N3 C30 169.44(19) . .
N3 Mo1 N3 C30 -10.6(2) 2_655 .
N6 Mo1 N3 C30 -101.4(2) 2_655 .
N6 Mo1 N3 C30 80.2(2) . .
Cl2 Mo1 N3 C30 -10.56(19) . .
Mo2 Mo1 N3 C34 -4.55(19) . .
N3 Mo1 N3 C34 175.45(18) 2_655 .
N6 Mo1 N3 C34 84.65(19) 2_655 .
N6 Mo1 N3 C34 -93.76(19) . .
Cl2 Mo1 N3 C34 175.45(19) . .
N4 Fe1 N4 C40 150.38(18) 2_655 .
N1 Fe1 N4 C40 -131.22(18) 2_655 .
N1 Fe1 N4 C40 70.45(18) . .
Cl1 Fe1 N4 C40 -29.62(18) . .
Mo2 Fe1 N4 C40 150.38(18) . .
N4 Fe1 N4 C44 -27.5(2) 2_655 .
N1 Fe1 N4 C44 50.9(2) 2_655 .
N1 Fe1 N4 C44 -107.4(2) . .
Cl1 Fe1 N4 C44 152.5(2) . .
Mo2 Fe1 N4 C44 -27.5(2) . .
Mo1 Mo2 N5 C64 -20.46(19) . .
N5 Mo2 N5 C64 159.54(19) 2_655 .
N2 Mo2 N5 C64 -114.63(19) . .
N2 Mo2 N5 C64 73.7(2) 2_655 .
Fe1 Mo2 N5 C64 159.54(19) . .
Mo1 Mo2 N5 C44 142.14(18) . .
N5 Mo2 N5 C44 -37.86(18) 2_655 .
N2 Mo2 N5 C44 47.97(19) . .
N2 Mo2 N5 C44 -123.68(19) 2_655 .
Fe1 Mo2 N5 C44 -37.86(18) . .
Mo2 Mo1 N6 C60 168.83(19) . .
N3 Mo1 N6 C60 78.3(2) 2_655 .
N3 Mo1 N6 C60 -100.7(2) . .
N6 Mo1 N6 C60 168.83(19) 2_655 .
Cl2 Mo1 N6 C60 -11.17(19) . .
Mo2 Mo1 N6 C64 -5.32(19) . .
N3 Mo1 N6 C64 -95.8(2) 2_655 .
N3 Mo1 N6 C64 85.2(2) . .
N6 Mo1 N6 C64 -5.3(2) 2_655 .
Cl2 Mo1 N6 C64 174.68(19) . .
C14 N1 C10 C11 -0.5(4) . .
Fe1 N1 C10 C11 179.0(2) . .
N1 C10 C11 C12 1.0(4) . .
C10 C11 C12 C13 -0.4(4) . .
C11 C12 C13 C14 -0.6(4) . .
C10 N1 C14 N2 -175.0(2) . .
Fe1 N1 C14 N2 5.5(3) . .
C10 N1 C14 C13 -0.6(4) . .
Fe1 N1 C14 C13 180.00(19) . .
C34 N2 C14 N1 -168.3(2) . .
Mo2 N2 C14 N1 24.8(3) . .
C34 N2 C14 C13 17.4(4) . .
Mo2 N2 C14 C13 -149.4(2) . .
C12 C13 C14 N1 1.1(4) . .
C12 C13 C14 N2 175.1(3) . .
C34 N3 C30 C31 1.7(4) . .
Mo1 N3 C30 C31 -172.4(2) . .
N3 C30 C31 C32 4.0(4) . .
C30 C31 C32 C33 -4.0(4) . .
C31 C32 C33 C34 -1.4(4) . .
C30 N3 C34 N2 176.8(2) . .
Mo1 N3 C34 N2 -9.0(3) . .
C30 N3 C34 C33 -7.2(4) . .
Mo1 N3 C34 C33 167.05(19) . .
C14 N2 C34 N3 -147.7(2) . .
Mo2 N2 C34 N3 19.4(3) . .
C14 N2 C34 C33 36.5(4) . .
Mo2 N2 C34 C33 -156.4(2) . .
C32 C33 C34 N3 7.2(4) . .
C32 C33 C34 N2 -177.2(3) . .
C44 N4 C40 C41 -1.3(4) . .
Fe1 N4 C40 C41 -179.3(2) . .
N4 C40 C41 C42 -1.3(4) . .
C40 C41 C42 C43 1.5(4) . .
C41 C42 C43 C44 0.7(4) . .
C40 N4 C44 N5 -170.2(2) . .
Fe1 N4 C44 N5 7.5(3) . .
C40 N4 C44 C43 3.5(4) . .
Fe1 N4 C44 C43 -178.74(18) . .
C64 N5 C44 N4 -170.1(2) . .
Mo2 N5 C44 N4 28.1(3) . .
C64 N5 C44 C43 16.5(4) . .
Mo2 N5 C44 C43 -145.3(2) . .
C42 C43 C44 N4 -3.3(4) . .
C42 C43 C44 N5 169.9(2) . .
C64 N6 C60 C61 2.0(4) . .
Mo1 N6 C60 C61 -172.3(2) . .
N6 C60 C61 C62 2.5(4) . .
C60 C61 C62 C63 -3.1(4) . .
C61 C62 C63 C64 -0.8(4) . .
C60 N6 C64 N5 177.2(2) . .
Mo1 N6 C64 N5 -8.3(3) . .
C60 N6 C64 C63 -5.9(4) . .
Mo1 N6 C64 C63 168.6(2) . .
C44 N5 C64 N6 -143.0(2) . .
Mo2 N5 C64 N6 19.1(3) . .
C44 N5 C64 C63 40.2(4) . .
Mo2 N5 C64 C63 -157.6(2) . .
C62 C63 C64 N6 5.4(4) . .
C62 C63 C64 N5 -178.0(3) . .
